data_1541033
loop_
_publ_author_name
'Tang, Y.'
'Shao, M.'
'Zhang, W.'
'Liu, Z.'
'Zheng, X.'
'Lin, B.'
'Wu, N.'
'Li, J.'
'Li, C.'
'Chen, K.'

_publ_section_title
;
 Preparative and structural studies on the superconducting phase Y Ba2 Cu3
 O7-d
;
_journal_name_full 'Scientia Sinica, Series B'
_journal_page_first 513
_journal_page_last 522
_journal_volume 31
_journal_year 1988
_chemical_formula_sum 'Ba2 Cu3 O6.7 Y'
_chemical_name_systematic 'Y Ba2 Cu3 O6.7'
_space_group_IT_number 47
_symmetry_space_group_name_Hall '-P 2 2'
_symmetry_space_group_name_H-M 'P m m m'
_cell_angle_alpha 90
_cell_angle_beta 90
_cell_angle_gamma 90
_cell_formula_units_Z 1
_cell_length_a 3.893
_cell_length_b 3.813
_cell_length_c 11.687
_cell_volume 173.482
_citation_journal_id_ASTM SSBSEF
_cod_data_source_file Tang_SSBSEF_1988_653.cif
_cod_data_source_block Ba2Cu3O6.7Y1
_cod_original_cell_volume 173.4819
_cod_original_formula_sum 'Ba2 Cu3 O6.7 Y1'
_cod_database_code 1541033

loop_
_symmetry_equiv_pos_as_xyz
x,y,z
-x,-y,z
x,-y,-z
-x,y,-z
-x,-y,-z
x,y,-z
-x,y,z
x,-y,z

loop_
_atom_site_label
_atom_site_type_symbol
_atom_site_fract_x
_atom_site_fract_y
_atom_site_fract_z
_atom_site_occupancy
_atom_site_U_iso_or_equiv
Ba1 Ba+2 0.5 0.5 0.185 1 0.0
O3 O-2 0.5 0 0 0.7 0.0
Cu2 Cu+2 0 0 0.361 1 0.0
Y1 Y+3 0.5 0.5 0.5 1 0.0
Cu1 Cu+2 0 0 0 1 0.0
O1 O-2 0 0 0.155 1 0.0
O4 O-2 0.5 0 0.381 1 0.0
O2 O-2 0 0.5 0.381 1 0.0
